data_7117301
loop_
_publ_author_name
'Hang Xu'
'Chun-Shuai Cao'
'Bin Zhao'

_publ_section_title
;
 A water-stable lanthanide-organic framework as a recyclable luminescent
 probe for detecting pollutant phosphorus anions
;
_journal_name_full Chem.Commun.
_journal_page_first 10280
_journal_paper_doi 10.1039/C5cc02596F
_journal_volume 51
_journal_year 2015
_chemical_formula_moiety '0.5(C162 H98 O40 Tb6)'
_chemical_formula_sum 'C81 H49 O20 Tb3'
_chemical_formula_weight 1818.96
_chemical_name_systematic
;
 ? 
;
_space_group_crystal_system monoclinic
_space_group_IT_number 13
_space_group_name_Hall '-P 2yc'
_space_group_name_H-M_alt 'P 1 2/c 1'
_symmetry_space_group_name_Hall '-P 2yc'
_symmetry_space_group_name_H-M 'P 1 2/c 1'
_atom_sites_solution_hydrogens geom
_atom_sites_solution_primary direct
_atom_sites_solution_secondary difmap
_audit_creation_date 2014-06-16
_audit_creation_method
;
  Olex2 1.2
  (compiled Apr 23 2013 17:54:37, GUI svn.r4466)
;
_audit_update_record
;
2015-03-24 deposited with the CCDC.
2015-04-21 downloaded from the CCDC.
;
_cell_angle_alpha 90.00
_cell_angle_beta 123.902(3)
_cell_angle_gamma 90.00
_cell_formula_units_Z 2
_cell_length_a 10.8511(6)
_cell_length_b 28.8803(13)
_cell_length_c 19.1550(8)
_cell_measurement_temperature 293(2)
_cell_volume 4982.3(4)
_computing_molecular_graphics
;
O. V. Dolomanov, L. J. Bourhis, R. J. Gildea, J. A. K. Howard and H. Puschmann,
OLEX2: a complete structure solution, refinement and analysis program.
J. Appl. Cryst. (2009). 42, 339-341.
;
_computing_publication_material
;
O. V. Dolomanov, L. J. Bourhis, R. J. Gildea, J. A. K. Howard and H. Puschmann,
OLEX2: a complete structure solution, refinement and analysis program.
J. Appl. Cryst. (2009). 42, 339-341.
;
_computing_structure_refinement 'SHELXL-97 (Sheldrick, 1997)'
_computing_structure_solution 'SHELXS-97 (Sheldrick, 1990)'
_diffrn_ambient_temperature 293(2)
_diffrn_measured_fraction_theta_full 0.992
_diffrn_measured_fraction_theta_max 0.992
_diffrn_radiation_monochromator graphite
_diffrn_radiation_type MoK\a
_diffrn_radiation_wavelength 0.71073
_diffrn_reflns_av_R_equivalents 0.1803
_diffrn_reflns_av_unetI/netI 0.1110
_diffrn_reflns_limit_h_max 12
_diffrn_reflns_limit_h_min -11
_diffrn_reflns_limit_k_max 34
_diffrn_reflns_limit_k_min -34
_diffrn_reflns_limit_l_max 22
_diffrn_reflns_limit_l_min -22
_diffrn_reflns_number 36588
_diffrn_reflns_theta_full 25.01
_diffrn_reflns_theta_max 25.01
_diffrn_reflns_theta_min 2.93
_diffrn_source 'fine-focus sealed tube'
_exptl_absorpt_coefficient_mu 2.160
_exptl_crystal_density_diffrn 1.212
_exptl_crystal_density_method 'not measured'
_exptl_crystal_description rodlike
_exptl_crystal_F_000 1780
_platon_squeeze_details
;
;
_refine_diff_density_max 1.818
_refine_diff_density_min -1.247
_refine_diff_density_rms 0.142
_refine_ls_extinction_method none
_refine_ls_goodness_of_fit_ref 0.964
_refine_ls_hydrogen_treatment mixed
_refine_ls_matrix_type full
_refine_ls_number_parameters 478
_refine_ls_number_reflns 8715
_refine_ls_number_restraints 0
_refine_ls_restrained_S_all 0.964
_refine_ls_R_factor_all 0.1012
_refine_ls_R_factor_gt 0.0825
_refine_ls_shift/su_max 0.001
_refine_ls_shift/su_mean 0.000
_refine_ls_structure_factor_coef Fsqd
_refine_ls_weighting_details 'calc w=1/[\s^2^(Fo^2^)+(0.1178P)^2^+0.0000P] where P=(Fo^2^+2Fc^2^)/3'
_refine_ls_weighting_scheme calc
_refine_ls_wR_factor_gt 0.2122
_refine_ls_wR_factor_ref 0.2313
_reflns_number_gt 5734
_reflns_number_total 8715
_reflns_threshold_expression >2sigma(I)
_cod_data_source_file c5cc02596f2.cif
_cod_data_source_block 1
_cod_database_code 7117301
_olex2_refinement_description
;
1. Fixed Uiso
 At 1.2 times of:
  All C(H) groups
 At 1.5 times of:
  All O(H,H) groups
2.a Rotating group:
 O22(H22A,H22B)
2.b Aromatic/amide H refined with riding coordinates:
 C4(H4), C5(H5), C7(H7), C8(H8), C10(H10), C14(H14), C15(H15), C18(H18),
 C24(H24), C25(H25), C27(H27), C28(H28), C30(H30), C34(H34), C35(H35), C38(H38),
  C43(H43), C44(H44), C46(H46), C47(H47), C49(H49), C53(H53), C54(H54), C57(H57)
;

loop_
_space_group_symop_id
_space_group_symop_operation_xyz
1 'x, y, z'
2 '-x, y, -z+1/2'
3 '-x, -y, -z'
4 'x, -y, z-1/2'

loop_
_atom_site_label
_atom_site_type_symbol
_atom_site_fract_x
_atom_site_fract_y
_atom_site_fract_z
_atom_site_U_iso_or_equiv
_atom_site_adp_type
_atom_site_occupancy
_atom_site_symmetry_multiplicity
_atom_site_calc_flag
_atom_site_refinement_flags
_atom_site_disorder_assembly
_atom_site_disorder_group
Tb1 Tb 0.21902(5) 0.230075(18) 0.28563(3) 0.0814(2) Uani 1 1 d . . .
Tb2 Tb -0.5000 -0.29132(3) -0.2500 0.0853(2) Uani 1 2 d S . .
O12 O 0.1055(9) 0.1691(3) 0.1823(6) 0.115(3) Uani 1 1 d . . .
O13 O -0.0799(8) 0.2117(3) 0.1617(4) 0.0866(18) Uani 1 1 d . . .
O21 O -0.5850(8) -0.2134(2) -0.2378(4) 0.0830(17) Uani 1 1 d . . .
O22 O 0.3327(11) 0.1614(3) 0.3592(5) 0.108(3) Uani 1 1 d . . .
H22A H 0.4361 0.1575 0.4023 0.163 Uiso 1 1 d R . .
H22B H 0.2840 0.1323 0.3517 0.163 Uiso 1 1 d R . .
O32 O 0.2908(9) 0.2763(3) 0.1130(5) 0.102(2) Uani 1 1 d . . .
O33 O 0.1622(11) 0.2681(3) 0.1677(5) 0.105(2) Uani 1 1 d . . .
O41 O -0.6241(10) 0.6352(3) -0.2942(5) 0.107(3) Uani 1 1 d . . .
O51 O 0.3987(9) 0.2555(3) 0.4263(4) 0.095(2) Uani 1 1 d . . .
O52 O 0.4178(8) 0.2953(2) 0.3391(4) 0.0848(18) Uani 1 1 d . . .
O60 O 0.1226(8) 0.2989(3) 0.2949(4) 0.0915(19) Uani 1 1 d . . .
C3 C -0.3152(15) 0.1068(4) -0.0948(6) 0.097(3) Uani 1 1 d . . .
C4 C -0.1697(14) 0.0893(4) -0.0335(7) 0.103(4) Uani 1 1 d . . .
H4 H -0.1368 0.0617 -0.0428 0.124 Uiso 1 1 calc R . .
C5 C -0.0789(13) 0.1143(5) 0.0399(7) 0.101(3) Uani 1 1 d . . .
H5 H 0.0179 0.1044 0.0786 0.121 Uiso 1 1 calc R . .
C6 C -0.1309(14) 0.1541(4) 0.0565(6) 0.090(3) Uani 1 1 d . . .
C7 C -0.2730(12) 0.1707(4) -0.0023(6) 0.085(2) Uani 1 1 d . . .
H7 H -0.3067 0.1974 0.0091 0.103 Uiso 1 1 calc R . .
C8 C -0.3631(13) 0.1477(4) -0.0767(7) 0.095(3) Uani 1 1 d . . .
H8 H -0.4573 0.1593 -0.1160 0.114 Uiso 1 1 calc R . .
C9 C -0.4087(13) 0.0816(4) -0.1756(5) 0.092(3) Uani 1 1 d . . .
C10 C -0.5000 0.1051(5) -0.2500 0.096(5) Uani 1 2 d S . .
H10 H -0.5000 0.1373 -0.2500 0.115 Uiso 1 2 calc SR . .
C11 C -0.0321(12) 0.1804(4) 0.1387(6) 0.091(3) Uani 1 1 d . . .
C14 C -0.3689(13) -0.0682(4) -0.2010(6) 0.096(3) Uani 1 1 d . . .
H14 H -0.2800 -0.0524 -0.1664 0.115 Uiso 1 1 calc R . .
C15 C -0.4083(11) 0.0329(4) -0.1758(6) 0.088(3) Uani 1 1 d . . .
H15 H -0.3461 0.0169 -0.1258 0.106 Uiso 1 1 calc R . .
C16 C -0.5000 0.0086(5) -0.2500 0.083(3) Uani 1 2 d S . .
C17 C -0.5000 -0.0431(5) -0.2500 0.078(3) Uani 1 2 d S . .
C18 C -0.3676(13) -0.1153(4) -0.2026(7) 0.101(3) Uani 1 1 d . . .
H18 H -0.2786 -0.1316 -0.1722 0.121 Uiso 1 1 calc R . .
C19 C -0.5000 -0.1382(5) -0.2500 0.081(3) Uani 1 2 d S . .
C20 C -0.5000 -0.1898(6) -0.2500 0.083(4) Uani 1 2 d S . .
C23 C -0.2357(13) 0.3189(4) -0.1206(6) 0.091(3) Uani 1 1 d . . .
C24 C -0.0992(15) 0.3240(5) -0.1090(7) 0.108(4) Uani 1 1 d . . .
H24 H -0.0967 0.3380 -0.1519 0.129 Uiso 1 1 calc R . .
C25 C 0.0313(15) 0.3102(5) -0.0397(7) 0.100(3) Uani 1 1 d . . .
H25 H 0.1202 0.3160 -0.0347 0.119 Uiso 1 1 calc R . .
C26 C 0.0305(13) 0.2875(4) 0.0233(6) 0.091(3) Uani 1 1 d . . .
C27 C -0.1044(13) 0.2803(5) 0.0147(7) 0.100(3) Uani 1 1 d . . .
H27 H -0.1082 0.2669 0.0577 0.120 Uiso 1 1 calc R . .
C28 C -0.2336(15) 0.2940(4) -0.0606(8) 0.110(4) Uani 1 1 d . . .
H28 H -0.3242 0.2854 -0.0699 0.131 Uiso 1 1 calc R . .
C29 C -0.3739(13) 0.3418(4) -0.1902(6) 0.099(3) Uani 1 1 d . . .
C30 C -0.5000 0.3162(6) -0.2500 0.094(4) Uani 1 2 d S . .
H30 H -0.5000 0.2840 -0.2500 0.113 Uiso 1 2 calc SR . .
C31 C 0.1691(14) 0.2772(4) 0.1049(7) 0.089(3) Uani 1 1 d . . .
C34 C -0.6348(14) 0.4909(5) -0.2860(9) 0.110(4) Uani 1 1 d . . .
H34 H -0.7243 0.4750 -0.3106 0.133 Uiso 1 1 calc R . .
C35 C -0.3734(12) 0.3887(4) -0.1937(7) 0.100(3) Uani 1 1 d . . .
H35 H -0.2853 0.4045 -0.1573 0.120 Uiso 1 1 calc R . .
C36 C -0.5000 0.4139(6) -0.2500 0.094(4) Uani 1 2 d S . .
C37 C -0.5000 0.4660(6) -0.2500 0.116(6) Uani 1 2 d S . .
C38 C -0.6333(15) 0.5380(5) -0.2844(8) 0.108(4) Uani 1 1 d . . .
H38 H -0.7220 0.5541 -0.3065 0.130 Uiso 1 1 calc R . .
C39 C -0.5000 0.5630(6) -0.2500 0.104(5) Uani 1 2 d S . .
C40 C -0.5000 0.6134(5) -0.2500 0.099(5) Uani 1 2 d S . .
C42 C 0.7578(13) 0.3800(4) 0.6124(6) 0.094(3) Uani 1 1 d . . .
C43 C 0.6990(13) 0.3912(4) 0.5299(6) 0.096(3) Uani 1 1 d . . .
H43 H 0.7283 0.4185 0.5175 0.115 Uiso 1 1 calc R . .
C44 C 0.5950(14) 0.3622(4) 0.4636(7) 0.101(3) Uani 1 1 d . . .
H44 H 0.5549 0.3711 0.4083 0.121 Uiso 1 1 calc R . .
C45 C 0.5535(11) 0.3222(4) 0.4792(6) 0.085(3) Uani 1 1 d . . .
C46 C 0.6110(12) 0.3107(4) 0.5631(6) 0.088(3) Uani 1 1 d . . .
H46 H 0.5792 0.2836 0.5748 0.106 Uiso 1 1 calc R . .
C47 C 0.7116(12) 0.3380(4) 0.6277(6) 0.086(3) Uani 1 1 d . . .
H47 H 0.7505 0.3288 0.6828 0.103 Uiso 1 1 calc R . .
C48 C 0.8820(12) 0.4066(4) 0.6828(5) 0.090(3) Uani 1 1 d . . .
C49 C 1.0000 0.3835(6) 0.7500 0.099(5) Uani 1 2 d S . .
H49 H 1.0000 0.3513 0.7500 0.119 Uiso 1 2 calc SR . .
C50 C 0.4465(12) 0.2882(3) 0.4112(6) 0.079(2) Uani 1 1 d . . .
C53 C 1.1329(13) 0.5564(4) 0.7831(7) 0.097(3) Uani 1 1 d . . .
H53 H 1.2221 0.5406 0.8053 0.117 Uiso 1 1 calc R . .
C54 C 0.8819(12) 0.4552(4) 0.6838(6) 0.090(3) Uani 1 1 d . . .
H54 H 0.8022 0.4715 0.6399 0.108 Uiso 1 1 calc R . .
C55 C 1.0000 0.4790(5) 0.7500 0.087(4) Uani 1 2 d S . .
C56 C 1.0000 0.5309(5) 0.7500 0.091(4) Uani 1 2 d S . .
C57 C 1.1325(12) 0.6023(4) 0.7829(7) 0.091(3) Uani 1 1 d . . .
H57 H 1.2221 0.6178 0.8052 0.110 Uiso 1 1 calc R . .
C58 C 1.0000 0.6291(5) 0.7500 0.091(4) Uani 1 2 d S . .
C59 C 0.0000 0.3200(5) 0.2500 0.076(3) Uani 1 2 d S . .

loop_
_atom_site_aniso_label
_atom_site_aniso_U_11
_atom_site_aniso_U_22
_atom_site_aniso_U_33
_atom_site_aniso_U_23
_atom_site_aniso_U_13
_atom_site_aniso_U_12
Tb1 0.0546(3) 0.0715(3) 0.0681(3) -0.00013(17) 0.0033(2) 0.0000(2)
Tb2 0.0622(4) 0.0754(5) 0.0718(4) 0.000 0.0087(3) 0.000
O12 0.050(4) 0.111(6) 0.113(6) -0.035(5) 0.001(4) -0.002(4)
O13 0.063(4) 0.080(5) 0.071(3) 0.006(3) 0.009(3) 0.022(3)
O21 0.071(4) 0.067(4) 0.077(3) -0.001(3) 0.020(4) -0.002(3)
O22 0.114(7) 0.078(5) 0.115(6) 0.022(4) 0.052(6) 0.025(5)
O32 0.050(4) 0.088(5) 0.101(5) 0.019(4) -0.001(4) -0.005(4)
O33 0.088(6) 0.093(6) 0.090(5) 0.019(4) 0.022(5) 0.021(4)
O41 0.091(6) 0.068(5) 0.100(5) -0.006(4) 0.015(5) -0.016(4)
O51 0.069(5) 0.081(5) 0.076(4) 0.004(3) 0.005(4) -0.010(4)
O52 0.057(4) 0.079(4) 0.055(3) -0.008(3) -0.008(3) -0.006(3)
O60 0.064(4) 0.069(4) 0.088(4) 0.003(3) 0.010(4) -0.004(3)
C3 0.095(9) 0.071(6) 0.080(6) -0.003(4) 0.020(6) 0.007(6)
C4 0.076(7) 0.082(7) 0.082(6) -0.010(5) 0.000(6) 0.003(6)
C5 0.059(6) 0.098(8) 0.087(6) -0.003(5) 0.004(5) 0.003(6)
C6 0.085(8) 0.071(6) 0.074(5) -0.010(4) 0.019(6) 0.002(5)
C7 0.059(6) 0.076(6) 0.083(5) -0.003(4) 0.016(5) 0.000(5)
C8 0.065(7) 0.074(6) 0.086(6) -0.003(5) 0.006(5) -0.002(5)
C9 0.079(7) 0.084(7) 0.052(4) 0.000(4) -0.002(5) -0.003(5)
C10 0.086(11) 0.054(7) 0.076(7) 0.000 0.000(8) 0.000
C11 0.057(6) 0.079(7) 0.074(5) 0.002(4) -0.003(5) -0.009(5)
C14 0.073(7) 0.077(7) 0.070(5) -0.006(4) -0.001(5) -0.002(5)
C15 0.057(6) 0.073(6) 0.069(5) 0.001(4) -0.006(5) -0.003(5)
C16 0.052(7) 0.077(9) 0.070(6) 0.000 0.004(6) 0.000
C17 0.058(8) 0.073(8) 0.070(6) 0.000 0.015(6) 0.000
C18 0.059(6) 0.076(7) 0.102(7) -0.001(5) 0.004(6) 0.003(5)
C19 0.054(8) 0.065(8) 0.084(8) 0.000 0.014(7) 0.000
C20 0.039(6) 0.138(13) 0.028(4) 0.000 -0.009(5) 0.000
C23 0.060(6) 0.087(7) 0.067(5) -0.002(4) 0.000(5) 0.006(5)
C24 0.082(9) 0.108(9) 0.073(6) 0.004(5) 0.006(6) 0.006(7)
C25 0.079(8) 0.102(9) 0.084(6) -0.006(5) 0.025(6) -0.019(6)
C26 0.061(6) 0.090(7) 0.077(5) 0.009(5) 0.010(5) 0.006(5)
C27 0.054(6) 0.108(9) 0.085(6) 0.033(6) 0.005(5) 0.012(6)
C28 0.071(8) 0.090(8) 0.096(7) 0.025(6) 0.003(6) 0.011(6)
C29 0.068(7) 0.087(8) 0.073(6) 0.003(5) -0.002(5) 0.017(6)
C30 0.058(9) 0.087(10) 0.081(8) 0.000 0.004(7) 0.000
C31 0.066(7) 0.074(6) 0.076(6) -0.008(4) 0.009(5) -0.018(5)
C34 0.066(7) 0.081(8) 0.126(9) -0.002(6) 0.017(7) 0.004(6)
C35 0.057(6) 0.071(7) 0.093(7) -0.006(5) -0.008(6) -0.004(5)
C36 0.074(10) 0.077(10) 0.087(8) 0.000 0.018(8) 0.000
C37 0.097(14) 0.070(10) 0.104(11) 0.000 0.008(10) 0.000
C38 0.078(8) 0.080(8) 0.115(8) 0.002(6) 0.022(7) 0.008(6)
C39 0.113(15) 0.059(9) 0.104(10) 0.000 0.037(11) 0.000
C40 0.087(11) 0.044(7) 0.079(8) 0.000 -0.007(8) 0.000
C42 0.066(7) 0.074(7) 0.083(6) -0.009(5) 0.005(5) -0.005(5)
C43 0.066(7) 0.077(7) 0.075(5) -0.003(4) -0.004(5) -0.008(5)
C44 0.081(8) 0.078(7) 0.076(6) 0.002(4) 0.002(6) -0.008(6)
C45 0.049(5) 0.075(6) 0.080(5) 0.001(4) 0.004(5) 0.003(4)
C46 0.064(6) 0.074(6) 0.075(5) 0.001(4) 0.007(5) -0.009(5)
C47 0.069(6) 0.076(6) 0.068(5) -0.001(4) 0.010(5) -0.011(5)
C48 0.058(6) 0.091(7) 0.064(5) -0.006(4) -0.001(5) -0.004(5)
C49 0.087(11) 0.067(9) 0.094(9) 0.000 0.020(9) 0.000
C50 0.067(6) 0.057(5) 0.072(5) -0.002(4) 0.013(5) 0.000(4)
C53 0.066(7) 0.069(7) 0.099(7) 0.005(5) 0.010(6) 0.009(5)
C54 0.063(7) 0.084(7) 0.073(5) 0.008(4) 0.008(5) -0.002(5)
C55 0.075(9) 0.071(8) 0.070(7) 0.000 0.012(7) 0.000
C56 0.100(12) 0.074(9) 0.072(7) 0.000 0.032(8) 0.000
C57 0.058(6) 0.070(6) 0.097(6) -0.005(5) 0.013(5) -0.001(5)
C58 0.046(7) 0.075(9) 0.084(8) 0.000 -0.005(7) 0.000
C59 0.025(6) 0.077(9) 0.081(7) 0.000 0.002(5) 0.000

loop_
_atom_type_symbol
_atom_type_description
_atom_type_scat_dispersion_real
_atom_type_scat_dispersion_imag
_atom_type_scat_source
C C 0.0033 0.0016 'International Tables Vol C Tables 4.2.6.8 and 6.1.1.4'
H H 0.0000 0.0000 'International Tables Vol C Tables 4.2.6.8 and 6.1.1.4'
O O 0.0106 0.0060 'International Tables Vol C Tables 4.2.6.8 and 6.1.1.4'
Tb Tb -0.1723 4.1537 'International Tables Vol C Tables 4.2.6.8 and 6.1.1.4'

loop_
_geom_angle_atom_site_label_1
_geom_angle_atom_site_label_2
_geom_angle_atom_site_label_3
_geom_angle
_geom_angle_site_symmetry_1
_geom_angle_site_symmetry_3
O12 Tb1 Tb2 106.2(3) . 3
O12 Tb1 O13 49.2(2) . .
O12 Tb1 O21 78.7(3) . 4_656
O12 Tb1 O52 141.5(3) . .
O12 Tb1 C11 24.8(3) . .
O12 Tb1 C50 158.6(3) . .
O13 Tb1 Tb2 161.97(17) 2 3
O13 Tb1 Tb2 125.90(15) . 3
O13 Tb1 O12 91.9(3) 2 .
O13 Tb1 O13 66.1(2) 2 .
O13 Tb1 O21 152.1(3) 2 4_656
O13 Tb1 O22 78.2(3) 2 .
O13 Tb1 O51 84.2(3) 2 .
O13 Tb1 O52 126.7(2) 2 .
O13 Tb1 O60 74.2(3) 2 .
O13 Tb1 C11 79.9(3) 2 .
O13 Tb1 C11 24.6(3) . .
O13 Tb1 C50 103.8(3) 2 .
O13 Tb1 C50 151.3(3) . .
O21 Tb1 Tb2 38.32(16) 4_656 3
O21 Tb1 O13 121.3(2) 4_656 .
O21 Tb1 O52 66.5(2) 4_656 .
O21 Tb1 C11 99.3(3) 4_656 .
O21 Tb1 C50 80.7(3) 4_656 .
O22 Tb1 Tb2 106.8(2) . 3
O22 Tb1 O12 74.5(3) . .
O22 Tb1 O13 108.7(3) . .
O22 Tb1 O21 74.0(3) . 4_656
O22 Tb1 O51 76.0(3) . .
O22 Tb1 O52 109.4(3) . .
O22 Tb1 C11 93.3(3) . .
O22 Tb1 C50 94.2(3) . .
O33 Tb1 Tb2 53.9(3) . 3
O33 Tb1 O12 78.8(3) . .
O33 Tb1 O13 132.0(3) . 2
O33 Tb1 O13 72.8(3) . .
O33 Tb1 O21 72.2(3) . 4_656
O33 Tb1 O22 140.2(3) . .
O33 Tb1 O51 124.8(3) . .
O33 Tb1 O52 75.3(3) . .
O33 Tb1 O60 77.0(3) . .
O33 Tb1 C11 72.2(3) . .
O33 Tb1 C50 100.5(3) . .
O51 Tb1 Tb2 80.4(2) . 3
O51 Tb1 O12 150.4(3) . .
O51 Tb1 O13 147.4(3) . .
O51 Tb1 O21 91.2(3) . 4_656
O51 Tb1 O52 50.2(2) . .
O51 Tb1 C11 162.4(3) . .
O51 Tb1 C50 24.4(3) . .
O52 Tb1 Tb2 35.30(16) . 3
O52 Tb1 O13 141.6(2) . .
O52 Tb1 C11 147.3(3) . .
O52 Tb1 C50 26.1(3) . .
O60 Tb1 Tb2 93.2(2) . 3
O60 Tb1 O12 130.4(3) . .
O60 Tb1 O13 82.4(2) . .
O60 Tb1 O21 131.5(3) . 4_656
O60 Tb1 O22 142.6(3) . .
O60 Tb1 O51 76.6(3) . .
O60 Tb1 O52 70.0(3) . .
O60 Tb1 C11 105.9(3) . .
O60 Tb1 C50 69.0(3) . .
C11 Tb1 Tb2 116.5(2) . 3
C50 Tb1 Tb2 59.0(2) . 3
C50 Tb1 C11 172.2(3) . .
Tb1 Tb2 Tb1 126.07(2) 3 4_455
O21 Tb2 Tb1 88.46(17) . 3
O21 Tb2 Tb1 37.61(17) 2_454 3
O21 Tb2 Tb1 88.46(17) 2_454 4_455
O21 Tb2 Tb1 37.61(17) . 4_455
O21 Tb2 O21 50.9(3) 2_454 .
O21 Tb2 C20 25.43(17) . .
O21 Tb2 C20 25.43(17) 2_454 .
O21 Tb2 C40 154.57(17) . 1_545
O21 Tb2 C40 154.57(17) 2_454 1_545
O32 Tb2 Tb1 94.8(2) 3 4_455
O32 Tb2 Tb1 75.5(2) 4_455 4_455
O32 Tb2 Tb1 94.8(2) 4_455 3
O32 Tb2 Tb1 75.5(2) 3 3
O32 Tb2 O21 76.2(2) 3 2_454
O32 Tb2 O21 84.6(3) 4_455 2_454
O32 Tb2 O21 76.2(2) 4_455 .
O32 Tb2 O21 84.6(3) 3 .
O32 Tb2 O32 158.8(4) 4_455 3
O32 Tb2 O41 76.6(3) 3 2_444
O32 Tb2 O41 123.8(3) 4_455 2_444
O32 Tb2 O41 123.8(3) 3 1_545
O32 Tb2 O41 76.6(3) 4_455 1_545
O32 Tb2 C20 79.4(2) 4_455 .
O32 Tb2 C20 79.4(2) 3 .
O32 Tb2 C40 100.6(2) 3 1_545
O32 Tb2 C40 100.6(2) 4_455 1_545
O41 Tb2 Tb1 132.8(2) 2_444 4_455
O41 Tb2 Tb1 132.8(2) 1_545 3
O41 Tb2 Tb1 97.1(2) 2_444 3
O41 Tb2 Tb1 97.1(2) 1_545 4_455
O41 Tb2 O21 158.4(3) 2_444 .
O41 Tb2 O21 131.9(3) 1_545 .
O41 Tb2 O21 131.9(3) 2_444 2_454
O41 Tb2 O21 158.4(3) 1_545 2_454
O41 Tb2 O41 55.7(4) 1_545 2_444
O41 Tb2 C20 152.1(2) 1_545 .
O41 Tb2 C20 152.1(2) 2_444 .
O41 Tb2 C40 27.9(2) 2_444 1_545
O41 Tb2 C40 27.9(2) 1_545 1_545
O52 Tb2 Tb1 40.30(16) 3 3
O52 Tb2 Tb1 40.30(16) 4_455 4_455
O52 Tb2 Tb1 143.81(17) 4_455 3
O52 Tb2 Tb1 143.81(17) 3 4_455
O52 Tb2 O21 115.2(2) 3 .
O52 Tb2 O21 70.3(2) 3 2_454
O52 Tb2 O21 115.2(2) 4_455 2_454
O52 Tb2 O21 70.3(2) 4_455 .
O52 Tb2 O32 73.7(3) 4_455 3
O52 Tb2 O32 73.7(3) 3 4_455
O52 Tb2 O32 107.4(3) 3 3
O52 Tb2 O32 107.4(3) 4_455 4_455
O52 Tb2 O41 93.9(3) 3 1_545
O52 Tb2 O41 93.9(3) 4_455 2_444
O52 Tb2 O41 81.1(3) 3 2_444
O52 Tb2 O41 81.1(3) 4_455 1_545
O52 Tb2 O52 174.4(3) 3 4_455
O52 Tb2 C20 92.81(17) 3 .
O52 Tb2 C20 92.81(17) 4_455 .
O52 Tb2 C40 87.19(17) 3 1_545
O52 Tb2 C40 87.19(17) 4_455 1_545
C20 Tb2 Tb1 63.033(12) . 3
C20 Tb2 Tb1 63.033(12) . 4_455
C40 Tb2 Tb1 116.967(12) 1_545 3
C40 Tb2 Tb1 116.967(12) 1_545 4_455
C40 Tb2 C20 180.000(1) 1_545 .
C11 O12 Tb1 103.1(7) . .
Tb1 O13 Tb1 108.6(3) 2 .
C11 O13 Tb1 85.6(6) . .
C11 O13 Tb1 146.3(8) . 2
Tb1 O21 Tb2 104.1(3) 4_455 .
C20 O21 Tb1 158.8(8) . 4_455
C20 O21 Tb2 97.0(8) . .
Tb1 O22 H22A 125.8 . .
Tb1 O22 H22B 126.1 . .
H22A O22 H22B 108.1 . .
C31 O32 Tb2 115.6(8) . 3
C31 O33 Tb1 156.1(8) . .
C40 O41 Tb2 91.5(7) . 1_565
C50 O51 Tb1 99.3(6) . .
Tb2 O52 Tb1 104.4(2) 3 .
C50 O52 Tb1 87.6(6) . .
C50 O52 Tb2 147.2(7) . 3
C59 O60 Tb1 135.6(7) . .
C4 C3 C9 118.8(10) . .
C8 C3 C4 118.8(10) . .
C8 C3 C9 122.4(11) . .
C3 C4 H4 120.6 . .
C5 C4 C3 118.8(11) . .
C5 C4 H4 120.6 . .
C4 C5 H5 119.6 . .
C4 C5 C6 120.7(11) . .
C6 C5 H5 119.6 . .
C5 C6 C11 120.3(10) . .
C7 C6 C5 120.5(9) . .
C7 C6 C11 119.2(10) . .
C6 C7 H7 120.0 . .
C8 C7 C6 120.1(10) . .
C8 C7 H7 120.0 . .
C3 C8 H8 119.5 . .
C7 C8 C3 121.0(11) . .
C7 C8 H8 119.5 . .
C10 C9 C3 121.1(10) . .
C10 C9 C15 119.5(9) . .
C15 C9 C3 119.4(8) . .
C9 C10 C9 120.9(14) 2_454 .
C9 C10 H10 119.5 . .
C9 C10 H10 119.5 2_454 .
O12 C11 Tb1 52.1(5) . .
O12 C11 C6 116.1(11) . .
O13 C11 Tb1 69.8(6) . .
O13 C11 O12 121.3(9) . .
O13 C11 C6 122.5(10) . .
C6 C11 Tb1 164.4(9) . .
C17 C14 H14 119.1 . .
C18 C14 H14 119.1 . .
C18 C14 C17 121.7(11) . .
C9 C15 H15 119.8 . .
C16 C15 C9 120.5(9) . .
C16 C15 H15 119.8 . .
C15 C16 C15 119.2(14) 2_454 .
C15 C16 C17 120.4(7) 2_454 .
C15 C16 C17 120.4(7) . .
C14 C17 C14 117.2(14) 2_454 .
C14 C17 C16 121.4(7) . .
C14 C17 C16 121.4(7) 2_454 .
C14 C18 H18 120.7 . .
C14 C18 C19 118.5(11) . .
C19 C18 H18 120.7 . .
C18 C19 C18 122.2(15) 2_454 .
C18 C19 C20 118.9(7) . .
C18 C19 C20 118.9(7) 2_454 .
O21 C20 Tb2 57.5(8) 2_454 .
O21 C20 Tb2 57.5(8) . .
O21 C20 O21 115.1(15) . 2_454
O21 C20 C19 122.5(8) . .
O21 C20 C19 122.5(8) 2_454 .
C19 C20 Tb2 180.000(1) . .
C24 C23 C29 123.3(11) . .
C28 C23 C24 114.6(11) . .
C28 C23 C29 122.0(12) . .
C23 C24 H24 117.6 . .
C25 C24 C23 124.7(13) . .
C25 C24 H24 117.6 . .
C24 C25 H25 120.5 . .
C24 C25 C26 119.0(13) . .
C26 C25 H25 120.5 . .
C25 C26 C27 119.1(11) . .
C25 C26 C31 121.6(11) . .
C27 C26 C31 118.6(10) . .
C26 C27 H27 121.2 . .
C26 C27 C28 117.6(12) . .
C28 C27 H27 121.2 . .
C23 C28 C27 124.3(14) . .
C23 C28 H28 117.9 . .
C27 C28 H28 117.9 . .
C30 C29 C23 122.0(11) . .
C35 C29 C23 117.2(10) . .
C35 C29 C30 120.9(10) . .
C29 C30 C29 116.7(15) 2_454 .
C29 C30 H30 121.7 2_454 .
C29 C30 H30 121.7 . .
O32 C31 O33 119.7(11) . .
O32 C31 C26 121.6(11) . .
O33 C31 C26 118.7(11) . .
C37 C34 H34 120.0 . .
C38 C34 H34 120.0 . .
C38 C34 C37 120.0(13) . .
C29 C35 H35 118.9 . .
C29 C35 C36 122.2(11) . .
C36 C35 H35 118.9 . .
C35 C36 C35 116.7(15) 2_454 .
C35 C36 C37 121.6(7) . .
C35 C36 C37 121.6(7) 2_454 .
C34 C37 C34 119.0(17) 2_454 .
C34 C37 C36 120.5(8) . .
C34 C37 C36 120.5(8) 2_454 .
C34 C38 H38 119.4 . .
C34 C38 C39 121.2(13) . .
C39 C38 H38 119.4 . .
C38 C39 C38 118.4(16) . 2_454
C38 C39 C40 120.8(8) 2_454 .
C38 C39 C40 120.8(8) . .
O41 C40 Tb2 60.6(6) 2_454 1_565
O41 C40 Tb2 60.6(6) . 1_565
O41 C40 O41 121.3(13) 2_454 .
O41 C40 C39 119.4(6) 2_454 .
O41 C40 C39 119.4(6) . .
C39 C40 Tb2 180.000(1) . 1_565
C43 C42 C47 117.0(9) . .
C43 C42 C48 121.8(11) . .
C47 C42 C48 120.5(10) . .
C42 C43 H43 119.3 . .
C42 C43 C44 121.4(11) . .
C44 C43 H43 119.3 . .
C43 C44 H44 119.5 . .
C45 C44 C43 120.9(10) . .
C45 C44 H44 119.5 . .
C44 C45 C46 118.2(10) . .
C44 C45 C50 123.9(9) . .
C46 C45 C50 117.9(10) . .
C45 C46 H46 119.1 . .
C47 C46 C45 121.8(10) . .
C47 C46 H46 119.1 . .
C42 C47 H47 119.7 . .
C46 C47 C42 120.7(9) . .
C46 C47 H47 119.7 . .
C49 C48 C42 119.8(11) . .
C49 C48 C54 118.6(10) . .
C54 C48 C42 121.7(9) . .
C48 C49 C48 122.1(15) 2_756 .
C48 C49 H49 119.0 . .
C48 C49 H49 119.0 2_756 .
O51 C50 Tb1 56.3(5) . .
O51 C50 O52 121.6(9) . .
O51 C50 C45 122.1(9) . .
O52 C50 Tb1 66.3(5) . .
O52 C50 C45 116.2(9) . .
C45 C50 Tb1 172.9(8) . .
C56 C53 H53 119.4 . .
C57 C53 H53 119.4 . .
C57 C53 C56 121.1(12) . .
C48 C54 H54 119.9 . .
C55 C54 C48 120.2(10) . .
C55 C54 H54 119.9 . .
C54 C55 C54 120.4(14) . 2_756
C54 C55 C56 119.8(7) 2_756 .
C54 C55 C56 119.8(7) . .
C53 C56 C53 117.4(14) 2_756 .
C53 C56 C55 121.3(7) . .
C53 C56 C55 121.3(7) 2_756 .
C53 C57 H57 118.6 . .
C53 C57 C58 122.9(11) . .
C58 C57 H57 118.6 . .
C57 C58 C57 114.6(14) 2_756 .
C57 C58 C59 122.7(7) 2_756 3_666
C57 C58 C59 122.7(7) . 3_666
O60 C59 O60 122.5(13) 2 .
O60 C59 C58 118.7(7) 2 3_666
O60 C59 C58 118.7(7) . 3_666

loop_
_geom_bond_atom_site_label_1
_geom_bond_atom_site_label_2
_geom_bond_distance
_geom_bond_site_symmetry_2
Tb1 Tb2 3.9002(7) 3
Tb1 O12 2.411(8) .
Tb1 O13 2.801(7) .
Tb1 O13 2.296(8) 2
Tb1 O21 2.454(8) 4_656
Tb1 O22 2.346(8) .
Tb1 O33 2.266(8) .
Tb1 O51 2.396(7) .
Tb1 O52 2.604(7) .
Tb1 O60 2.300(8) .
Tb1 C11 2.975(10) .
Tb1 C50 2.842(10) .
Tb2 Tb1 3.9002(7) 3
Tb2 Tb1 3.9002(7) 4_455
Tb2 O21 2.493(7) 2_454
Tb2 O21 2.493(7) .
Tb2 O32 2.362(8) 4_455
Tb2 O32 2.362(8) 3
Tb2 O41 2.399(8) 1_545
Tb2 O41 2.399(8) 2_444
Tb2 O52 2.327(8) 4_455
Tb2 O52 2.327(8) 3
Tb2 C20 2.933(18) .
Tb2 C40 2.752(13) 1_545
O12 C11 1.281(14) .
O13 Tb1 2.296(8) 2
O13 C11 1.241(14) .
O21 Tb1 2.454(8) 4_455
O21 C20 1.269(11) .
O22 H22A 0.9590 .
O22 H22B 0.9587 .
O32 Tb2 2.362(8) 3
O32 C31 1.240(15) .
O33 C31 1.274(14) .
O41 Tb2 2.399(8) 1_565
O41 C40 1.287(11) .
O51 C50 1.189(12) .
O52 Tb2 2.327(8) 3
O52 C50 1.251(12) .
O60 C59 1.266(10) .
C3 C4 1.435(17) .
C3 C8 1.410(16) .
C3 C9 1.484(14) .
C4 H4 0.9300 .
C4 C5 1.387(15) .
C5 H5 0.9300 .
C5 C6 1.392(17) .
C6 C7 1.392(15) .
C6 C11 1.524(14) .
C7 H7 0.9300 .
C7 C8 1.369(14) .
C8 H8 0.9300 .
C9 C10 1.377(12) .
C9 C15 1.406(15) .
C10 C9 1.377(12) 2_454
C10 H10 0.9300 .
C14 H14 0.9300 .
C14 C17 1.394(14) .
C14 C18 1.362(16) .
C15 H15 0.9300 .
C15 C16 1.388(12) .
C16 C15 1.388(12) 2_454
C16 C17 1.49(2) .
C17 C14 1.394(14) 2_454
C18 H18 0.9300 .
C18 C19 1.368(13) .
C19 C18 1.368(13) 2_454
C19 C20 1.49(2) .
C20 O21 1.269(12) 2_454
C23 C24 1.378(19) .
C23 C28 1.344(17) .
C23 C29 1.495(14) .
C24 H24 0.9300 .
C24 C25 1.352(17) .
C25 H25 0.9300 .
C25 C26 1.379(16) .
C26 C27 1.394(17) .
C26 C31 1.473(15) .
C27 H27 0.9300 .
C27 C28 1.395(15) .
C28 H28 0.9300 .
C29 C30 1.408(15) .
C29 C35 1.357(16) .
C30 C29 1.408(15) 2_454
C30 H30 0.9300 .
C34 H34 0.9300 .
C34 C37 1.417(15) .
C34 C38 1.362(18) .
C35 H35 0.9300 .
C35 C36 1.389(14) .
C36 C35 1.389(14) 2_454
C36 C37 1.50(2) .
C37 C34 1.417(15) 2_454
C38 H38 0.9300 .
C38 C39 1.408(16) .
C39 C38 1.408(16) 2_454
C39 C40 1.46(2) .
C40 Tb2 2.752(13) 1_565
C40 O41 1.287(11) 2_454
C42 C43 1.373(15) .
C42 C47 1.405(16) .
C42 C48 1.482(13) .
C43 H43 0.9300 .
C43 C44 1.410(14) .
C44 H44 0.9300 .
C44 C45 1.333(16) .
C45 C46 1.401(14) .
C45 C50 1.523(13) .
C46 H46 0.9300 .
C46 C47 1.355(14) .
C47 H47 0.9300 .
C48 C49 1.380(13) .
C48 C54 1.403(16) .
C49 C48 1.380(13) 2_756
C49 H49 0.9300 .
C53 H53 0.9300 .
C53 C56 1.416(14) .
C53 C57 1.327(15) .
C54 H54 0.9300 .
C54 C55 1.381(13) .
C55 C54 1.381(13) 2_756
C55 C56 1.50(2) .
C56 C53 1.416(14) 2_756
C57 H57 0.9300 .
C57 C58 1.432(14) .
C58 C57 1.432(14) 2_756
C58 C59 1.47(2) 3_666
C59 O60 1.266(10) 2
C59 C58 1.47(2) 3_666

loop_
_geom_torsion_atom_site_label_1
_geom_torsion_atom_site_label_2
_geom_torsion_atom_site_label_3
_geom_torsion_atom_site_label_4
_geom_torsion
_geom_torsion_site_symmetry_1
_geom_torsion_site_symmetry_2
_geom_torsion_site_symmetry_3
_geom_torsion_site_symmetry_4
Tb1 Tb2 O21 Tb1 179.4(2) 3 . . 4_455
Tb1 Tb2 O21 C20 1.0(3) 3 . . .
Tb1 Tb2 O21 C20 -178.4(5) 4_455 . . .
Tb1 Tb2 C20 O21 -178.9(4) 3 . . .
Tb1 Tb2 C20 O21 1.1(4) 4_455 . . .
Tb1 Tb2 C20 O21 -178.9(4) 4_455 . . 2_454
Tb1 Tb2 C20 O21 1.1(4) 3 . . 2_454
Tb1 Tb2 C20 C19 171(100) 3 . . .
Tb1 Tb2 C20 C19 -9(100) 4_455 . . .
Tb1 O12 C11 O13 -10.3(14) . . . .
Tb1 O12 C11 C6 167.9(8) . . . .
Tb1 O13 C11 Tb1 -117.4(10) 2 . . .
Tb1 O13 C11 O12 8.6(11) . . . .
Tb1 O13 C11 O12 -108.7(14) 2 . . .
Tb1 O13 C11 C6 73.1(15) 2 . . .
Tb1 O13 C11 C6 -169.5(10) . . . .
Tb1 O21 C20 Tb2 -175.8(14) 4_455 . . .
Tb1 O21 C20 O21 -175.8(14) 4_455 . . 2_454
Tb1 O21 C20 C19 4.2(14) 4_455 . . .
Tb1 O33 C31 O32 -40(3) . . . .
Tb1 O33 C31 C26 138.3(17) . . . .
Tb1 O51 C50 O52 -12.1(12) . . . .
Tb1 O51 C50 C45 171.8(9) . . . .
Tb1 O52 C50 O51 11.0(11) . . . .
Tb1 O52 C50 C45 -172.7(8) . . . .
Tb1 O60 C59 O60 31.8(6) . . . 2
Tb1 O60 C59 C58 -148.2(6) . . . 3_666
Tb2 Tb1 O12 C11 -118.7(8) 3 . . .
Tb2 Tb1 O13 Tb1 -136.28(19) 3 . . 2
Tb2 Tb1 O13 C11 75.0(6) 3 . . .
Tb2 Tb1 O33 C31 56.0(19) 3 . . .
Tb2 Tb1 O51 C50 27.1(7) 3 . . .
Tb2 Tb1 O52 C50 -149.0(7) 3 . . .
Tb2 Tb1 O60 C59 111.1(8) 3 . . .
Tb2 Tb1 C11 O12 70.3(8) 3 . . .
Tb2 Tb1 C11 O13 -119.0(6) 3 . . .
Tb2 Tb1 C11 C6 26(3) 3 . . .
Tb2 Tb1 C50 O51 -148.4(8) 3 . . .
Tb2 Tb1 C50 O52 20.3(5) 3 . . .
Tb2 Tb1 C50 C45 133(6) 3 . . .
Tb2 O21 C20 O21 0.0 . . . 2_454
Tb2 O21 C20 C19 180.0 . . . .
Tb2 O32 C31 O33 -26.8(13) 3 . . .
Tb2 O32 C31 C26 154.7(8) 3 . . .
Tb2 O41 C40 O41 0.0 1_565 . . 2_454
Tb2 O41 C40 C39 180.000(2) 1_565 . . .
Tb2 O52 C50 Tb1 -113.2(11) 3 . . .
Tb2 O52 C50 O51 -102.2(14) 3 . . .
Tb2 O52 C50 C45 74.1(14) 3 . . .
O12 Tb1 O13 Tb1 143.6(5) . . . 2
O12 Tb1 O13 C11 -5.2(7) . . . .
O12 Tb1 O33 C31 -64(2) . . . .
O12 Tb1 O51 C50 132.9(8) . . . .
O12 Tb1 O52 Tb2 2.5(5) . . . 3
O12 Tb1 O52 C50 -146.5(6) . . . .
O12 Tb1 O60 C59 -3.3(10) . . . .
O12 Tb1 C11 O13 170.6(12) . . . .
O12 Tb1 C11 C6 -44(3) . . . .
O12 Tb1 C50 O51 -98.4(12) . . . .
O12 Tb1 C50 O52 70.4(11) . . . .
O12 Tb1 C50 C45 -177(5) . . . .
O13 Tb1 O12 C11 5.1(7) . . . .
O13 Tb1 O12 C11 60.8(8) 2 . . .
O13 Tb1 O13 Tb1 28.1(4) 2 . . 2
O13 Tb1 O13 C11 -120.6(6) 2 . . .
O13 Tb1 O33 C31 -114(2) . . . .
O13 Tb1 O33 C31 -146.1(19) 2 . . .
O13 Tb1 O51 C50 -119.8(7) . . . .
O13 Tb1 O51 C50 -143.6(8) 2 . . .
O13 Tb1 O52 Tb2 -178.7(3) 2 . . 3
O13 Tb1 O52 Tb2 -81.5(4) . . . 3
O13 Tb1 O52 C50 129.5(6) . . . .
O13 Tb1 O52 C50 32.3(7) 2 . . .
O13 Tb1 O60 C59 -14.7(8) . . . .
O13 Tb1 O60 C59 -81.9(8) 2 . . .
O13 Tb1 C11 O12 -117.6(9) 2 . . .
O13 Tb1 C11 O12 -170.6(12) . . . .
O13 Tb1 C11 O13 53.0(5) 2 . . .
O13 Tb1 C11 C6 145(3) . . . .
O13 Tb1 C11 C6 -162(3) 2 . . .
O13 Tb1 C50 O51 37.5(8) 2 . . .
O13 Tb1 C50 O51 102.5(8) . . . .
O13 Tb1 C50 O52 -153.8(6) 2 . . .
O13 Tb1 C50 O52 -88.8(8) . . . .
O13 Tb1 C50 C45 24(6) . . . .
O13 Tb1 C50 C45 -41(6) 2 . . .
O21 Tb1 O12 C11 -145.7(9) 4_656 . . .
O21 Tb1 O13 Tb1 177.6(2) 4_656 . . 2
O21 Tb1 O13 C11 28.9(7) 4_656 . . .
O21 Tb1 O33 C31 17.8(19) 4_656 . . .
O21 Tb1 O51 C50 64.0(7) 4_656 . . .
O21 Tb1 O52 Tb2 29.9(2) 4_656 . . 3
O21 Tb1 O52 C50 -119.1(6) 4_656 . . .
O21 Tb1 O60 C59 110.9(8) 4_656 . . .
O21 Tb1 C11 O12 34.1(9) 4_656 . . .
O21 Tb1 C11 O13 -155.3(6) 4_656 . . .
O21 Tb1 C11 C6 -10(3) 4_656 . . .
O21 Tb1 C50 O51 -114.4(8) 4_656 . . .
O21 Tb1 C50 O52 54.3(6) 4_656 . . .
O21 Tb1 C50 C45 167(6) 4_656 . . .
O21 Tb2 O21 Tb1 178.4(5) 2_454 . . 4_455
O21 Tb2 O21 C20 0.0 2_454 . . .
O21 Tb2 C20 O21 180.0 . . . 2_454
O21 Tb2 C20 O21 180.0 2_454 . . .
O21 Tb2 C20 C19 -10(100) . . . .
O21 Tb2 C20 C19 170(100) 2_454 . . .
O22 Tb1 O12 C11 138.0(9) . . . .
O22 Tb1 O13 Tb1 95.3(3) . . . 2
O22 Tb1 O13 C11 -53.4(7) . . . .
O22 Tb1 O33 C31 -15(2) . . . .
O22 Tb1 O51 C50 137.2(8) . . . .
O22 Tb1 O52 Tb2 91.8(3) . . . 3
O22 Tb1 O52 C50 -57.2(6) . . . .
O22 Tb1 O60 C59 -125.7(8) . . . .
O22 Tb1 C11 O12 -40.3(9) . . . .
O22 Tb1 C11 O13 130.4(6) . . . .
O22 Tb1 C11 C6 -85(3) . . . .
O22 Tb1 C50 O51 -41.4(8) . . . .
O22 Tb1 C50 O52 127.3(6) . . . .
O22 Tb1 C50 C45 -120(6) . . . .
O32 Tb2 O21 Tb1 84.1(3) 4_455 . . 4_455
O32 Tb2 O21 Tb1 -105.0(3) 3 . . 4_455
O32 Tb2 O21 C20 76.6(4) 3 . . .
O32 Tb2 O21 C20 -94.3(4) 4_455 . . .
O32 Tb2 C20 O21 -99.9(4) 3 . . .
O32 Tb2 C20 O21 -99.9(4) 4_455 . . 2_454
O32 Tb2 C20 O21 80.1(4) 4_455 . . .
O32 Tb2 C20 O21 80.1(4) 3 . . 2_454
O32 Tb2 C20 C19 -110(100) 3 . . .
O32 Tb2 C20 C19 70(100) 4_455 . . .
O33 Tb1 O12 C11 -71.8(8) . . . .
O33 Tb1 O13 Tb1 -126.6(4) . . . 2
O33 Tb1 O13 C11 84.7(7) . . . .
O33 Tb1 O51 C50 -5.1(9) . . . .
O33 Tb1 O52 Tb2 -46.8(3) . . . 3
O33 Tb1 O52 C50 164.2(6) . . . .
O33 Tb1 O60 C59 59.3(8) . . . .
O33 Tb1 C11 O12 101.9(9) . . . .
O33 Tb1 C11 O13 -87.4(6) . . . .
O33 Tb1 C11 C6 57(3) . . . .
O33 Tb1 C50 O51 175.7(7) . . . .
O33 Tb1 C50 O52 -15.5(6) . . . .
O33 Tb1 C50 C45 97(6) . . . .
O41 Tb2 O21 Tb1 26.8(4) 1_545 . . 4_455
O41 Tb2 O21 Tb1 -75.2(8) 2_444 . . 4_455
O41 Tb2 O21 C20 106.4(8) 2_444 . . .
O41 Tb2 O21 C20 -151.6(4) 1_545 . . .
O41 Tb2 C20 O21 -130.8(6) 1_545 . . 2_454
O41 Tb2 C20 O21 49.2(6) 1_545 . . .
O41 Tb2 C20 O21 49.2(6) 2_444 . . 2_454
O41 Tb2 C20 O21 -130.8(6) 2_444 . . .
O41 Tb2 C20 C19 39(100) 1_545 . . .
O41 Tb2 C20 C19 -141(100) 2_444 . . .
O51 Tb1 O12 C11 142.3(8) . . . .
O51 Tb1 O13 Tb1 2.0(6) . . . 2
O51 Tb1 O13 C11 -146.7(7) . . . .
O51 Tb1 O33 C31 97(2) . . . .
O51 Tb1 O52 Tb2 143.0(4) . . . 3
O51 Tb1 O52 C50 -6.0(6) . . . .
O51 Tb1 O60 C59 -169.6(9) . . . .
O51 Tb1 C11 O12 -92.0(14) . . . .
O51 Tb1 C11 O13 78.6(12) . . . .
O51 Tb1 C11 C6 -136(2) . . . .
O51 Tb1 C50 O52 168.7(11) . . . .
O51 Tb1 C50 C45 -79(6) . . . .
O52 Tb1 O12 C11 -120.2(8) . . . .
O52 Tb1 O13 Tb1 -91.4(4) . . . 2
O52 Tb1 O13 C11 119.9(7) . . . .
O52 Tb1 O33 C31 87(2) . . . .
O52 Tb1 O51 C50 6.4(7) . . . .
O52 Tb1 O60 C59 138.2(9) . . . .
O52 Tb1 C11 O12 94.6(9) . . . .
O52 Tb1 C11 O13 -94.7(8) . . . .
O52 Tb1 C11 C6 50(3) . . . .
O52 Tb1 C50 O51 -168.7(11) . . . .
O52 Tb1 C50 C45 112(6) . . . .
O52 Tb2 O21 Tb1 148.3(2) 3 . . 4_455
O52 Tb2 O21 Tb1 -30.5(2) 4_455 . . 4_455
O52 Tb2 O21 C20 151.1(4) 4_455 . . .
O52 Tb2 O21 C20 -30.2(4) 3 . . .
O52 Tb2 C20 O21 152.9(4) 3 . . .
O52 Tb2 C20 O21 -27.1(4) 4_455 . . .
O52 Tb2 C20 O21 -27.1(4) 3 . . 2_454
O52 Tb2 C20 O21 152.9(4) 4_455 . . 2_454
O52 Tb2 C20 C19 142(100) 3 . . .
O52 Tb2 C20 C19 -38(100) 4_455 . . .
O60 Tb1 O12 C11 -9.9(10) . . . .
O60 Tb1 O13 Tb1 -47.9(3) . . . 2
O60 Tb1 O13 C11 163.4(7) . . . .
O60 Tb1 O33 C31 160(2) . . . .
O60 Tb1 O51 C50 -68.5(7) . . . .
O60 Tb1 O52 Tb2 -128.0(3) . . . 3
O60 Tb1 O52 C50 82.9(6) . . . .
O60 Tb1 C11 O12 172.2(8) . . . .
O60 Tb1 C11 O13 -17.2(7) . . . .
O60 Tb1 C11 C6 128(3) . . . .
O60 Tb1 C50 O51 104.2(8) . . . .
O60 Tb1 C50 O52 -87.1(6) . . . .
O60 Tb1 C50 C45 25(6) . . . .
C3 C4 C5 C6 4(2) . . . .
C3 C9 C10 C9 -177.2(14) . . . 2_454
C3 C9 C15 C16 176.9(10) . . . .
C4 C3 C8 C7 0.1(19) . . . .
C4 C3 C9 C10 -143.0(12) . . . .
C4 C3 C9 C15 39.5(18) . . . .
C4 C5 C6 C7 -3(2) . . . .
C4 C5 C6 C11 177.9(12) . . . .
C5 C6 C7 C8 0.5(18) . . . .
C5 C6 C11 Tb1 51(3) . . . .
C5 C6 C11 O12 12.6(17) . . . .
C5 C6 C11 O13 -169.2(12) . . . .
C6 C7 C8 C3 0.9(18) . . . .
C7 C6 C11 Tb1 -128(3) . . . .
C7 C6 C11 O12 -166.5(11) . . . .
C7 C6 C11 O13 11.7(17) . . . .
C8 C3 C4 C5 -3(2) . . . .
C8 C3 C9 C10 35.7(18) . . . .
C8 C3 C9 C15 -141.8(13) . . . .
C9 C3 C4 C5 176.2(12) . . . .
C9 C3 C8 C7 -178.6(12) . . . .
C9 C15 C16 C15 0.3(9) . . . 2_454
C9 C15 C16 C17 -179.7(9) . . . .
C10 C9 C15 C16 -0.7(17) . . . .
C11 Tb1 O13 Tb1 148.7(8) . . . 2
C11 Tb1 O33 C31 -89(2) . . . .
C11 Tb1 O51 C50 -168.9(10) . . . .
C11 Tb1 O52 Tb2 -39.6(7) . . . 3
C11 Tb1 O52 C50 171.3(7) . . . .
C11 Tb1 O60 C59 -7.6(9) . . . .
C11 Tb1 C50 O51 155(2) . . . .
C11 Tb1 C50 O52 -37(3) . . . .
C11 Tb1 C50 C45 76(7) . . . .
C11 C6 C7 C8 179.6(11) . . . .
C14 C18 C19 C18 1.9(9) . . . 2_454
C14 C18 C19 C20 -178.1(9) . . . .
C15 C9 C10 C9 0.3(9) . . . 2_454
C15 C16 C17 C14 -39.4(8) . . . .
C15 C16 C17 C14 -39.4(8) 2_454 . . 2_454
C15 C16 C17 C14 140.6(8) . . . 2_454
C15 C16 C17 C14 140.6(8) 2_454 . . .
C17 C14 C18 C19 -3.9(18) . . . .
C18 C14 C17 C14 2.0(9) . . . 2_454
C18 C14 C17 C16 -178.0(9) . . . .
C18 C19 C20 Tb2 141(100) . . . .
C18 C19 C20 Tb2 -39(100) 2_454 . . .
C18 C19 C20 O21 -49.4(8) . . . 2_454
C18 C19 C20 O21 130.6(8) . . . .
C18 C19 C20 O21 -49.4(8) 2_454 . . .
C18 C19 C20 O21 130.6(8) 2_454 . . 2_454
C20 Tb2 O21 Tb1 178.4(5) . . . 4_455
C23 C24 C25 C26 3(2) . . . .
C23 C29 C30 C29 176.5(14) . . . 2_454
C23 C29 C35 C36 -173.0(10) . . . .
C24 C23 C28 C27 10(2) . . . .
C24 C23 C29 C30 121.2(14) . . . .
C24 C23 C29 C35 -58.9(17) . . . .
C24 C25 C26 C27 -1.5(19) . . . .
C24 C25 C26 C31 -171.7(12) . . . .
C25 C26 C27 C28 4(2) . . . .
C25 C26 C31 O32 -20.6(18) . . . .
C25 C26 C31 O33 160.9(11) . . . .
C26 C27 C28 C23 -9(2) . . . .
C27 C26 C31 O32 169.2(12) . . . .
C27 C26 C31 O33 -9.3(17) . . . .
C28 C23 C24 C25 -7(2) . . . .
C28 C23 C29 C30 -63.5(16) . . . .
C28 C23 C29 C35 116.3(15) . . . .
C29 C23 C24 C25 168.7(12) . . . .
C29 C23 C28 C27 -165.7(13) . . . .
C29 C35 C36 C35 -3.4(10) . . . 2_454
C29 C35 C36 C37 176.6(10) . . . .
C30 C29 C35 C36 6.8(19) . . . .
C31 C26 C27 C28 174.6(12) . . . .
C34 C38 C39 C38 -1.1(10) . . . 2_454
C34 C38 C39 C40 178.9(10) . . . .
C35 C29 C30 C29 -3.3(10) . . . 2_454
C35 C36 C37 C34 21.2(10) 2_454 . . .
C35 C36 C37 C34 -158.8(10) 2_454 . . 2_454
C35 C36 C37 C34 -158.8(10) . . . .
C35 C36 C37 C34 21.2(10) . . . 2_454
C37 C34 C38 C39 2(2) . . . .
C38 C34 C37 C34 -1.1(10) . . . 2_454
C38 C34 C37 C36 178.9(10) . . . .
C38 C39 C40 Tb2 91(84) . . . 1_565
C38 C39 C40 Tb2 -89(81) 2_454 . . 1_565
C38 C39 C40 O41 -11.9(8) 2_454 . . 2_454
C38 C39 C40 O41 168.1(8) . . . 2_454
C38 C39 C40 O41 -11.9(8) . . . .
C38 C39 C40 O41 168.1(8) 2_454 . . .
C40 Tb2 O21 Tb1 -1.6(5) 1_545 . . 4_455
C40 Tb2 O21 C20 180.000(1) 1_545 . . .
C40 Tb2 C20 O21 -52(100) 1_545 . . .
C40 Tb2 C20 O21 128(100) 1_545 . . 2_454
C40 Tb2 C20 C19 0(100) 1_545 . . .
C42 C43 C44 C45 -2(2) . . . .
C42 C48 C49 C48 -179.7(12) . . . 2_756
C42 C48 C54 C55 -179.4(10) . . . .
C43 C42 C47 C46 -1.4(19) . . . .
C43 C42 C48 C49 -134.9(12) . . . .
C43 C42 C48 C54 46.3(18) . . . .
C43 C44 C45 C46 2.7(19) . . . .
C43 C44 C45 C50 -177.6(11) . . . .
C44 C45 C46 C47 -3.1(18) . . . .
C44 C45 C50 Tb1 -97(6) . . . .
C44 C45 C50 O51 -171.2(12) . . . .
C44 C45 C50 O52 12.5(17) . . . .
C45 C46 C47 C42 2.5(19) . . . .
C46 C45 C50 Tb1 83(6) . . . .
C46 C45 C50 O51 8.5(17) . . . .
C46 C45 C50 O52 -167.8(10) . . . .
C47 C42 C43 C44 1.0(19) . . . .
C47 C42 C48 C49 35.1(17) . . . .
C47 C42 C48 C54 -143.7(12) . . . .
C48 C42 C43 C44 171.3(12) . . . .
C48 C42 C47 C46 -171.9(11) . . . .
C48 C54 C55 C54 -0.9(8) . . . 2_756
C48 C54 C55 C56 179.1(8) . . . .
C49 C48 C54 C55 1.7(15) . . . .
C50 Tb1 O12 C11 -161.9(8) . . . .
C50 Tb1 O13 Tb1 -46.3(7) . . . 2
C50 Tb1 O13 C11 165.0(7) . . . .
C50 Tb1 O33 C31 94(2) . . . .
C50 Tb1 O52 Tb2 149.0(7) . . . 3
C50 Tb1 O60 C59 166.1(9) . . . .
C50 Tb1 C11 O12 124(2) . . . .
C50 Tb1 C11 O13 -66(3) . . . .
C50 Tb1 C11 C6 79(4) . . . .
C50 C45 C46 C47 177.1(11) . . . .
C53 C57 C58 C57 0.0(9) . . . 2_756
C53 C57 C58 C59 180.0(9) . . . 3_666
C54 C48 C49 C48 -0.9(8) . . . 2_756
C54 C55 C56 C53 35.6(8) . . . 2_756
C54 C55 C56 C53 35.6(8) 2_756 . . .
C54 C55 C56 C53 -144.4(8) 2_756 . . 2_756
C54 C55 C56 C53 -144.4(8) . . . .
C56 C53 C57 C58 0.1(17) . . . .
C57 C53 C56 C53 0.0(9) . . . 2_756
C57 C53 C56 C55 180.0(9) . . . .

loop_
_platon_squeeze_void_nr
_platon_squeeze_void_average_x
_platon_squeeze_void_average_y
_platon_squeeze_void_average_z
_platon_squeeze_void_volume
_platon_squeeze_void_count_electrons
_platon_squeeze_void_content
1 -0.013 0.000 -0.007 1605 641 ' '
2 -0.103 0.500 0.000 333 141 ' '
3 0.065 0.500 0.500 333 141 ' '
